data_2217756
loop_
_publ_author_name
'Saeed, Aamer'
'Hussain, Shahid'
'Bolte, Michael'

_publ_section_title
;
 <i>N</i>-(2-Methoxyphenyl)-2-nitrobenzamide
;
_journal_coeditor_code EZ2111
_journal_issue 3
_journal_name_full 'Acta Crystallographica Section E'
_journal_page_first o603
_journal_paper_doi 10.1107/S1600536808002626
_journal_volume 64
_journal_year 2008
_chemical_formula_iupac 'C14 H12 N2 O4'
_chemical_formula_moiety 'C14 H12 N2 O4'
_chemical_formula_sum 'C14 H12 N2 O4'
_chemical_formula_weight 272.26
_chemical_name_systematic
;
N-(2-Methoxyphenyl)-2-nitrobenzamide
;
_space_group_IT_number 19
_symmetry_cell_setting orthorhombic
_symmetry_space_group_name_Hall 'P 2ac 2ab'
_symmetry_space_group_name_H-M 'P 21 21 21'
_atom_sites_solution_hydrogens geom
_atom_sites_solution_primary direct
_atom_sites_solution_secondary difmap
_audit_creation_method SHELXL-97
_cell_angle_alpha 90.00
_cell_angle_beta 90.00
_cell_angle_gamma 90.00
_cell_formula_units_Z 4
_cell_length_a 7.6467(11)
_cell_length_b 9.9272(8)
_cell_length_c 16.5032(14)
_cell_measurement_reflns_used 7856
_cell_measurement_temperature 173(2)
_cell_measurement_theta_max 25.6
_cell_measurement_theta_min 3.8
_cell_volume 1252.8(2)
_computing_cell_refinement 'X-AREA (Stoe & Cie, 2001)'
_computing_data_collection 'X-AREA (Stoe & Cie, 2001)'
_computing_data_reduction 'X-AREA (Stoe & Cie, 2001)'
_computing_molecular_graphics 'PLATON (Spek, 2003)'
_computing_publication_material 'SHELXL97 (Sheldrick, 2008)'
_computing_structure_refinement 'SHELXL97 (Sheldrick, 2008)'
_computing_structure_solution 'SHELXS97 (Sheldrick, 2008)'
_diffrn_ambient_temperature 173(2)
_diffrn_measured_fraction_theta_full 0.995
_diffrn_measured_fraction_theta_max 0.986
_diffrn_measurement_device_type 'Stoe IPDSII two-circle'
_diffrn_measurement_method \w
_diffrn_radiation_monochromator graphite
_diffrn_radiation_source 'fine-focus sealed tube'
_diffrn_radiation_type MoK\a
_diffrn_radiation_wavelength 0.71073
_diffrn_reflns_av_R_equivalents 0.0415
_diffrn_reflns_av_sigmaI/netI 0.0510
_diffrn_reflns_limit_h_max 9
_diffrn_reflns_limit_h_min -7
_diffrn_reflns_limit_k_max 12
_diffrn_reflns_limit_k_min -12
_diffrn_reflns_limit_l_max 18
_diffrn_reflns_limit_l_min -20
_diffrn_reflns_number 8342
_diffrn_reflns_theta_full 25.00
_diffrn_reflns_theta_max 25.62
_diffrn_reflns_theta_min 3.58
_diffrn_standards_number 0
_exptl_absorpt_coefficient_mu 0.108
_exptl_absorpt_correction_type none
_exptl_crystal_colour 'light yellow'
_exptl_crystal_density_diffrn 1.444
_exptl_crystal_density_method 'not measured'
_exptl_crystal_description block
_exptl_crystal_F_000 568
_exptl_crystal_size_max 0.37
_exptl_crystal_size_mid 0.33
_exptl_crystal_size_min 0.21
_refine_diff_density_max 0.276
_refine_diff_density_min -0.213
_refine_ls_extinction_coef 0.052(7)
_refine_ls_extinction_expression Fc^*^=kFc[1+0.001xFc^2^\l^3^/sin(2\q)]^-1/4^
_refine_ls_extinction_method 'SHELXL97 (Sheldrick, 2008)'
_refine_ls_goodness_of_fit_ref 1.048
_refine_ls_hydrogen_treatment mixed
_refine_ls_matrix_type full
_refine_ls_number_parameters 187
_refine_ls_number_reflns 1368
_refine_ls_number_restraints 0
_refine_ls_restrained_S_all 1.048
_refine_ls_R_factor_all 0.0479
_refine_ls_R_factor_gt 0.0443
_refine_ls_shift/su_max 0.000
_refine_ls_shift/su_mean 0.000
_refine_ls_structure_factor_coef Fsqd
_refine_ls_weighting_details 'calc w=1/[\s^2^(Fo^2^)+(0.0824P)^2^] where P=(Fo^2^+2Fc^2^)/3'
_refine_ls_weighting_scheme calc
_refine_ls_wR_factor_gt 0.1075
_refine_ls_wR_factor_ref 0.1102
_reflns_number_gt 1275
_reflns_number_total 1368
_reflns_threshold_expression I>2\s(I)
_cod_data_source_file ez2111.cif
_cod_data_source_block I
_cod_depositor_comments
;
The following automatic conversions were performed:
'_symmetry_cell_setting' value 'Orthorhombic' changed to 'orthorhombic'
according to '/home/saulius/struct/CIF-dictionaries/cif_core.dic'
dictionary named 'cif_core.dic' version 2.4.1 from 2010-06-29.

Automatic conversion script
Id: cif_fix_enum 1527 2010-12-29 10:47:43Z saulius 

The following automatic conversions were performed:

'_symmetry_cell_setting' value 'Orthorhombic' changed to
'orthorhombic' according to
/home/saulius/struct/CIF-dictionaries/cif_core.dic dictionary named
'cif_core.dic' version 2.4.1 from 2010-06-29.

Automatic conversion script
Id: cif_fix_values 1715 2011-07-08 13:25:40Z adriana 
;
_cod_database_code 2217756
_cod_database_fobs_code 2217756

loop_
_symmetry_equiv_pos_as_xyz
'x, y, z'
'-x+1/2, -y, z+1/2'
'-x, y+1/2, -z+1/2'
'x+1/2, -y+1/2, -z'

loop_
_atom_site_type_symbol
_atom_site_label
_atom_site_fract_x
_atom_site_fract_y
_atom_site_fract_z
_atom_site_U_iso_or_equiv
_atom_site_adp_type
_atom_site_calc_flag
_atom_site_refinement_flags
_atom_site_occupancy
C C1 0.7040(3) 0.4189(2) 0.58905(15) 0.0271(5) Uani d . 1
N N1 0.6935(3) 0.46807(19) 0.51339(14) 0.0287(5) Uani d . 1
H H1 0.618(5) 0.449(3) 0.4799(19) 0.040(9) Uiso d . 1
N N2 0.7600(3) 0.14453(18) 0.64422(13) 0.0299(5) Uani d . 1
O O1 0.8235(3) 0.44489(17) 0.63779(11) 0.0370(5) Uani d . 1
O O2 0.8450(3) 0.16188(18) 0.58190(13) 0.0410(5) Uani d . 1
O O3 0.8114(3) 0.07915(18) 0.70333(13) 0.0419(5) Uani d . 1
O O4 0.5752(2) 0.62521(16) 0.39737(11) 0.0305(5) Uani d . 1
C C11 0.5537(3) 0.3307(2) 0.61508(14) 0.0263(5) Uani d . 1
C C12 0.5833(3) 0.2030(2) 0.64870(16) 0.0264(5) Uani d . 1
C C13 0.4498(4) 0.1261(2) 0.68256(15) 0.0307(6) Uani d . 1
H H13 0.4744 0.0404 0.7055 0.037 Uiso calc R 1
C C14 0.2795(4) 0.1764(2) 0.68236(17) 0.0338(6) Uani d . 1
H H14 0.1869 0.1248 0.7049 0.041 Uiso calc R 1
C C15 0.2456(4) 0.3028(3) 0.64891(17) 0.0360(6) Uani d . 1
H H15 0.1294 0.3368 0.6483 0.043 Uiso calc R 1
C C16 0.3821(4) 0.3800(2) 0.61615(17) 0.0324(6) Uani d . 1
H H16 0.3579 0.4667 0.5945 0.039 Uiso calc R 1
C C21 0.8150(3) 0.5560(2) 0.47494(14) 0.0260(5) Uani d . 1
C C22 0.7505(3) 0.6385(2) 0.41263(15) 0.0267(5) Uani d . 1
C C23 0.8635(4) 0.7254(2) 0.37131(16) 0.0293(6) Uani d . 1
H H23 0.8199 0.7825 0.3297 0.035 Uiso calc R 1
C C24 1.0410(4) 0.7277(2) 0.39163(16) 0.0314(6) Uani d . 1
H H24 1.1177 0.7872 0.3638 0.038 Uiso calc R 1
C C25 1.1068(4) 0.6440(2) 0.45211(17) 0.0323(6) Uani d . 1
H H25 1.2280 0.6452 0.4649 0.039 Uiso calc R 1
C C26 0.9933(4) 0.5579(2) 0.49399(15) 0.0299(5) Uani d . 1
H H26 1.0374 0.5007 0.5354 0.036 Uiso calc R 1
C C27 0.5074(4) 0.6982(2) 0.32917(16) 0.0323(6) Uani d . 1
H H27A 0.5211 0.7951 0.3385 0.048 Uiso calc R 1
H H27B 0.3831 0.6769 0.3222 0.048 Uiso calc R 1
H H27C 0.5717 0.6724 0.2802 0.048 Uiso calc R 1

loop_
_atom_site_aniso_label
_atom_site_aniso_U_11
_atom_site_aniso_U_22
_atom_site_aniso_U_33
_atom_site_aniso_U_12
_atom_site_aniso_U_13
_atom_site_aniso_U_23
C1 0.0227(13) 0.0256(10) 0.0331(13) 0.0022(9) -0.0009(10) -0.0013(9)
N1 0.0195(11) 0.0312(10) 0.0354(12) -0.0040(8) -0.0015(10) 0.0024(8)
N2 0.0261(12) 0.0246(9) 0.0390(12) 0.0014(9) -0.0020(9) -0.0034(8)
O1 0.0324(11) 0.0415(9) 0.0372(10) -0.0095(9) -0.0085(8) 0.0057(8)
O2 0.0308(11) 0.0429(9) 0.0491(11) 0.0067(8) 0.0110(9) 0.0029(9)
O3 0.0413(12) 0.0373(8) 0.0470(12) 0.0104(9) -0.0093(9) 0.0037(8)
O4 0.0209(9) 0.0330(8) 0.0374(10) -0.0019(7) -0.0012(8) 0.0062(7)
C11 0.0217(12) 0.0282(11) 0.0289(12) 0.0003(10) -0.0005(11) 0.0009(9)
C12 0.0208(14) 0.0269(10) 0.0315(12) -0.0008(9) 0.0007(10) -0.0038(9)
C13 0.0312(15) 0.0271(10) 0.0338(13) -0.0040(10) 0.0025(12) -0.0029(9)
C14 0.0268(15) 0.0368(12) 0.0377(14) -0.0069(11) 0.0047(12) -0.0027(10)
C15 0.0216(14) 0.0457(13) 0.0408(15) 0.0011(11) 0.0024(12) -0.0023(11)
C16 0.0255(14) 0.0355(12) 0.0362(13) 0.0055(10) 0.0001(12) 0.0043(10)
C21 0.0216(12) 0.0247(10) 0.0315(12) -0.0026(10) 0.0041(10) 0.0000(9)
C22 0.0210(12) 0.0261(10) 0.0328(12) -0.0010(9) 0.0016(10) -0.0011(9)
C23 0.0270(14) 0.0264(10) 0.0345(13) -0.0007(10) 0.0036(11) 0.0005(9)
C24 0.0247(14) 0.0304(11) 0.0390(14) -0.0047(10) 0.0044(12) -0.0004(10)
C25 0.0225(13) 0.0345(12) 0.0398(13) -0.0043(11) -0.0005(11) -0.0034(10)
C26 0.0243(13) 0.0328(12) 0.0326(12) 0.0005(11) -0.0010(10) -0.0008(9)
C27 0.0240(14) 0.0362(12) 0.0367(14) 0.0010(10) -0.0036(11) 0.0074(9)

loop_
_atom_type_symbol
_atom_type_description
_atom_type_scat_dispersion_real
_atom_type_scat_dispersion_imag
_atom_type_scat_source
C C 0.0033 0.0016 'International Tables Vol C Tables 4.2.6.8 and 6.1.1.4'
H H 0.0000 0.0000 'International Tables Vol C Tables 4.2.6.8 and 6.1.1.4'
N N 0.0061 0.0033 'International Tables Vol C Tables 4.2.6.8 and 6.1.1.4'
O O 0.0106 0.0060 'International Tables Vol C Tables 4.2.6.8 and 6.1.1.4'

loop_
_geom_angle_atom_site_label_1
_geom_angle_atom_site_label_2
_geom_angle_atom_site_label_3
_geom_angle
O1 C1 N1 124.7(2)
O1 C1 C11 119.7(2)
N1 C1 C11 115.5(2)
C1 N1 C21 126.7(2)
C1 N1 H1 126(2)
C21 N1 H1 107(2)
O2 N2 O3 124.5(2)
O2 N2 C12 118.2(2)
O3 N2 C12 117.3(2)
C22 O4 C27 116.69(19)
C16 C11 C12 117.5(2)
C16 C11 C1 121.0(2)
C12 C11 C1 121.0(2)
C13 C12 C11 122.5(2)
C13 C12 N2 118.5(2)
C11 C12 N2 119.0(2)
C12 C13 C14 119.1(2)
C12 C13 H13 120.4
C14 C13 H13 120.4
C13 C14 C15 119.8(2)
C13 C14 H14 120.1
C15 C14 H14 120.1
C14 C15 C16 120.3(3)
C14 C15 H15 119.8
C16 C15 H15 119.8
C11 C16 C15 120.7(2)
C11 C16 H16 119.6
C15 C16 H16 119.6
C26 C21 C22 119.9(2)
C26 C21 N1 122.9(2)
C22 C21 N1 117.1(2)
O4 C22 C23 125.0(2)
O4 C22 C21 115.0(2)
C23 C22 C21 120.0(2)
C22 C23 C24 119.5(2)
C22 C23 H23 120.2
C24 C23 H23 120.2
C25 C24 C23 120.8(2)
C25 C24 H24 119.6
C23 C24 H24 119.6
C24 C25 C26 119.6(3)
C24 C25 H25 120.2
C26 C25 H25 120.2
C21 C26 C25 120.1(2)
C21 C26 H26 120.0
C25 C26 H26 120.0
O4 C27 H27A 109.5
O4 C27 H27B 109.5
H27A C27 H27B 109.5
O4 C27 H27C 109.5
H27A C27 H27C 109.5
H27B C27 H27C 109.5

loop_
_geom_bond_atom_site_label_1
_geom_bond_atom_site_label_2
_geom_bond_distance
C1 O1 1.244(3)
C1 N1 1.343(3)
C1 C11 1.508(3)
N1 C21 1.424(3)
N1 H1 0.82(4)
N2 O2 1.229(3)
N2 O3 1.236(3)
N2 C12 1.473(3)
O4 C22 1.371(3)
O4 C27 1.435(3)
C11 C16 1.400(4)
C11 C12 1.402(3)
C12 C13 1.392(4)
C13 C14 1.395(4)
C13 H13 0.9500
C14 C15 1.395(4)
C14 H14 0.9500
C15 C16 1.404(4)
C15 H15 0.9500
C16 H16 0.9500
C21 C26 1.399(4)
C21 C22 1.404(3)
C22 C23 1.399(3)
C23 C24 1.399(4)
C23 H23 0.9500
C24 C25 1.393(4)
C24 H24 0.9500
C25 C26 1.401(4)
C25 H25 0.9500
C26 H26 0.9500
C27 H27A 0.9800
C27 H27B 0.9800
C27 H27C 0.9800

loop_
_geom_hbond_atom_site_label_D
_geom_hbond_atom_site_label_H
_geom_hbond_atom_site_label_A
_geom_hbond_site_symmetry_A
_geom_hbond_distance_DH
_geom_hbond_distance_HA
_geom_hbond_distance_DA
_geom_hbond_angle_DHA
N1 H1 O2 4_456 0.82(4) 2.57(4) 3.352(3) 159(3)

loop_
_geom_torsion_atom_site_label_1
_geom_torsion_atom_site_label_2
_geom_torsion_atom_site_label_3
_geom_torsion_atom_site_label_4
_geom_torsion
O1 C1 N1 C21 0.8(4)
C11 C1 N1 C21 178.3(2)
O1 C1 C11 C16 118.2(3)
N1 C1 C11 C16 -59.5(3)
O1 C1 C11 C12 -53.6(3)
N1 C1 C11 C12 128.8(2)
C16 C11 C12 C13 -0.2(4)
C1 C11 C12 C13 171.8(2)
C16 C11 C12 N2 176.4(2)
C1 C11 C12 N2 -11.6(3)
O2 N2 C12 C13 138.0(3)
O3 N2 C12 C13 -40.8(3)
O2 N2 C12 C11 -38.8(3)
O3 N2 C12 C11 142.4(2)
C11 C12 C13 C14 0.8(4)
N2 C12 C13 C14 -175.8(2)
C12 C13 C14 C15 -0.4(4)
C13 C14 C15 C16 -0.6(4)
C12 C11 C16 C15 -0.8(4)
C1 C11 C16 C15 -172.8(2)
C14 C15 C16 C11 1.2(4)
C1 N1 C21 C26 29.1(4)
C1 N1 C21 C22 -154.1(2)
C27 O4 C22 C23 5.6(3)
C27 O4 C22 C21 -174.3(2)
C26 C21 C22 O4 177.9(2)
N1 C21 C22 O4 1.0(3)
C26 C21 C22 C23 -2.0(3)
N1 C21 C22 C23 -178.8(2)
O4 C22 C23 C24 -178.8(2)
C21 C22 C23 C24 1.1(4)
C22 C23 C24 C25 0.4(4)
C23 C24 C25 C26 -1.0(4)
C22 C21 C26 C25 1.3(4)
N1 C21 C26 C25 178.0(2)
C24 C25 C26 C21 0.1(4)

loop_
_cod_related_entry_id
_cod_related_entry_database
_cod_related_entry_code
1 ChemSpider 619835
